data_7049447
loop_
_publ_author_name
'Parasar, Devaborniny'
'Jayaratna, Naleen B.'
'Mu\~noz-Castro, Alvaro'
'Conway, Allison E.'
'Mykhailiuk, Pavel K.'
'Dias, H. V. Rasika'

_publ_section_title
;
 Carbonyl complexes of copper(i) stabilized by bridging fluorinated
 pyrazolates and halide ions.
;
_journal_issue 19
_journal_name_full 'Dalton transactions (Cambridge, England : 2003)'
_journal_page_first 6358
_journal_page_last 6371
_journal_paper_doi 10.1039/c9dt00486f
_journal_volume 48
_journal_year 2019
_chemical_formula_moiety 'C14 Cu2 F18 N4 O2'
_chemical_formula_sum 'C14 Cu2 F18 N4 O2'
_chemical_formula_weight 725.26
_space_group_crystal_system monoclinic
_space_group_IT_number 12
_space_group_name_Hall '-C 2y'
_space_group_name_H-M_alt 'C 1 2/m 1'
_symmetry_space_group_name_Hall '-C 2y'
_symmetry_space_group_name_H-M 'C 1 2/m 1'
_atom_sites_solution_primary dual
_audit_creation_date 2018-10-24
_audit_creation_method
;
Olex2 1.2
(compiled 2018.05.29 svn.r3508 for OlexSys, GUI svn.r5506)
;
_audit_update_record
;
2019-01-31 deposited with the CCDC.    2019-03-25 downloaded from the CCDC.
;
_cell_angle_alpha 90
_cell_angle_beta 101.012(4)
_cell_angle_gamma 90
_cell_formula_units_Z 4
_cell_length_a 13.702(4)
_cell_length_b 18.154(5)
_cell_length_c 8.944(2)
_cell_measurement_reflns_used 5555
_cell_measurement_temperature 100(2)
_cell_measurement_theta_max 29.14
_cell_measurement_theta_min 3.03
_cell_volume 2183.8(10)
_computing_cell_refinement 'SAINT v8.37A (Bruker, 2015)'
_computing_data_reduction 'SAINT v8.37A (Bruker, 2015)'
_computing_molecular_graphics 'Olex2 (Dolomanov et al., 2009)'
_computing_publication_material 'Olex2 (Dolomanov et al., 2009)'
_computing_structure_refinement 'ShelXL (Sheldrick, 2015)'
_computing_structure_solution 'ShelXT (Sheldrick, 2015)'
_diffrn_ambient_temperature 100.01
_diffrn_detector_area_resol_mean 8
_diffrn_measured_fraction_theta_full 0.998
_diffrn_measured_fraction_theta_max 0.996
_diffrn_measurement_device_type 'Bruker D8 Quest with a Photon 100 CMOS detector'
_diffrn_measurement_method '\f and \w scans'
_diffrn_radiation_monochromator graphite
_diffrn_radiation_type MoK\a
_diffrn_radiation_wavelength 0.71073
_diffrn_reflns_av_R_equivalents 0.0203
_diffrn_reflns_av_unetI/netI 0.0200
_diffrn_reflns_Laue_measured_fraction_full 0.998
_diffrn_reflns_Laue_measured_fraction_max 0.996
_diffrn_reflns_limit_h_max 18
_diffrn_reflns_limit_h_min -18
_diffrn_reflns_limit_k_max 24
_diffrn_reflns_limit_k_min -24
_diffrn_reflns_limit_l_max 12
_diffrn_reflns_limit_l_min -12
_diffrn_reflns_number 10473
_diffrn_reflns_point_group_measured_fraction_full 0.998
_diffrn_reflns_point_group_measured_fraction_max 0.996
_diffrn_reflns_theta_full 25.242
_diffrn_reflns_theta_max 29.173
_diffrn_reflns_theta_min 3.029
_diffrn_source 'sealed tube'
_diffrn_standards_number 0
_exptl_absorpt_coefficient_mu 2.123
_exptl_absorpt_correction_T_max 0.3352
_exptl_absorpt_correction_T_min 0.2918
_exptl_absorpt_correction_type multi-scan
_exptl_absorpt_process_details
'SADABS-2016/2 (Bruker,2016/2) was used for absorption correction. wR2(int) was 0.0422 before and 0.0338 after correction. The Ratio of minimum to maximum transmission is 0.8705. The \l/2 correction factor is Not present.'
_exptl_crystal_colour colourless
_exptl_crystal_colour_primary colourless
_exptl_crystal_density_diffrn 2.206
_exptl_crystal_description prism
_exptl_crystal_F_000 1392
_exptl_crystal_size_max 0.26
_exptl_crystal_size_mid 0.15
_exptl_crystal_size_min 0.127
_refine_diff_density_max 0.879
_refine_diff_density_min -0.444
_refine_diff_density_rms 0.072
_refine_ls_extinction_method none
_refine_ls_goodness_of_fit_ref 1.035
_refine_ls_hydrogen_treatment undef
_refine_ls_matrix_type full
_refine_ls_number_parameters 190
_refine_ls_number_reflns 3038
_refine_ls_number_restraints 0
_refine_ls_restrained_S_all 1.035
_refine_ls_R_factor_all 0.0337
_refine_ls_R_factor_gt 0.0266
_refine_ls_shift/su_max 0.001
_refine_ls_shift/su_mean 0.000
_refine_ls_structure_factor_coef Fsqd
_refine_ls_weighting_details 'w=1/[\s^2^(Fo^2^)+(0.0293P)^2^+4.5403P] where P=(Fo^2^+2Fc^2^)/3'
_refine_ls_weighting_scheme calc
_refine_ls_wR_factor_gt 0.0643
_refine_ls_wR_factor_ref 0.0676
_reflns_Friedel_coverage 0.000
_reflns_number_gt 2627
_reflns_number_total 3038
_reflns_threshold_expression 'I > 2\s(I)'
_cod_data_source_file c9dt00486f2.cif
_cod_data_source_block rad152_0m_a
_cod_depositor_comments 'Adding full bibliography for 7049446--7049452.cif.'
_cod_database_code 7049447
_shelx_shelxl_version_number 2017/1
_shelx_space_group_comment
;
The symmetry employed for this shelxl refinement is uniquely defined
by the following loop, which should always be used as a source of
symmetry information in preference to the above space-group names.
They are only intended as comments.
;
_shelx_estimated_absorpt_t_max 0.774
_shelx_estimated_absorpt_t_min 0.608
_olex2_refinement_description
;
;
_olex2_submission_special_instructions 'No special instructions were received'

loop_
_space_group_symop_operation_xyz
'x, y, z'
'-x, y, -z'
'x+1/2, y+1/2, z'
'-x+1/2, y+1/2, -z'
'-x, -y, -z'
'x, -y, z'
'-x+1/2, -y+1/2, -z'
'x+1/2, -y+1/2, z'

loop_
_atom_site_label
_atom_site_type_symbol
_atom_site_fract_x
_atom_site_fract_y
_atom_site_fract_z
_atom_site_U_iso_or_equiv
_atom_site_adp_type
_atom_site_occupancy
_atom_site_site_symmetry_order
_atom_site_calc_flag
_atom_site_refinement_flags_posn
_atom_site_refinement_flags_adp
_atom_site_refinement_flags_occupancy
Cu Cu 0.19929(2) 0.59103(2) 0.30074(2) 0.01697(7) Uani 1 1 d . . .
F1 F 0.37106(10) 0.67987(7) 0.32476(17) 0.0355(3) Uani 1 1 d . . .
F2 F 0.52617(10) 0.65662(8) 0.33537(19) 0.0431(4) Uani 1 1 d . . .
F3 F 0.42826(14) 0.66750(7) 0.11850(17) 0.0473(4) Uani 1 1 d . . .
F4 F 0.64281(15) 0.500000 0.3550(2) 0.0606(8) Uani 1 2 d S T P
F5 F 0.59866(10) 0.44142(8) 0.14587(19) 0.0425(4) Uani 1 1 d . . .
F6 F 0.19810(11) 0.65378(8) 0.78277(16) 0.0397(3) Uani 1 1 d . . .
F7 F 0.17511(12) 0.68177(7) 0.54453(16) 0.0381(3) Uani 1 1 d . . .
F8 F 0.04976(10) 0.66681(7) 0.65422(16) 0.0343(3) Uani 1 1 d . . .
F9 F 0.18749(18) 0.500000 0.9629(2) 0.0521(6) Uani 1 2 d S T P
F10 F 0.05444(15) 0.44062(10) 0.88271(18) 0.0575(5) Uani 1 1 d . . .
O O 0.10448(17) 0.71357(11) 0.1092(2) 0.0545(5) Uani 1 1 d . . .
N1 N 0.32244(11) 0.53746(7) 0.27971(16) 0.0160(3) Uani 1 1 d . . .
N2 N 0.15692(11) 0.53762(8) 0.47218(17) 0.0167(3) Uani 1 1 d . . .
C1 C 0.41250(13) 0.56024(9) 0.26056(19) 0.0168(3) Uani 1 1 d . . .
C2 C 0.47305(19) 0.500000 0.2467(3) 0.0173(5) Uani 1 2 d S T P
C3 C 0.43455(16) 0.64121(11) 0.2586(2) 0.0261(4) Uani 1 1 d . . .
C4 C 0.5779(2) 0.500000 0.2233(3) 0.0247(5) Uani 1 2 d S T P
C5 C 0.13896(13) 0.56031(10) 0.6072(2) 0.0176(3) Uani 1 1 d . . .
C6 C 0.12635(19) 0.500000 0.6979(3) 0.0186(5) Uani 1 2 d S T P
C7 C 0.14026(15) 0.64090(11) 0.6469(2) 0.0238(4) Uani 1 1 d . . .
C8 C 0.1051(2) 0.500000 0.8552(3) 0.0268(6) Uani 1 2 d S T P
C9 C 0.13980(17) 0.66666(12) 0.1817(3) 0.0297(4) Uani 1 1 d . . .

loop_
_atom_site_aniso_label
_atom_site_aniso_U_11
_atom_site_aniso_U_22
_atom_site_aniso_U_33
_atom_site_aniso_U_23
_atom_site_aniso_U_13
_atom_site_aniso_U_12
Cu 0.01957(11) 0.01392(10) 0.01895(11) 0.00206(8) 0.00756(8) 0.00256(8)
F1 0.0359(7) 0.0175(5) 0.0576(9) -0.0118(6) 0.0202(6) -0.0037(5)
F2 0.0289(7) 0.0324(7) 0.0686(10) -0.0172(7) 0.0107(7) -0.0145(6)
F3 0.0818(12) 0.0236(6) 0.0413(8) 0.0100(6) 0.0241(8) -0.0078(7)
F4 0.0168(9) 0.132(3) 0.0303(10) 0.000 -0.0010(8) 0.000
F5 0.0327(7) 0.0371(7) 0.0657(10) -0.0102(7) 0.0299(7) 0.0025(6)
F6 0.0450(8) 0.0333(7) 0.0366(7) -0.0161(6) -0.0030(6) 0.0022(6)
F7 0.0602(9) 0.0180(5) 0.0452(8) -0.0059(5) 0.0333(7) -0.0055(6)
F8 0.0318(7) 0.0279(6) 0.0470(8) -0.0050(6) 0.0172(6) 0.0090(5)
F9 0.0538(14) 0.0784(17) 0.0217(9) 0.000 0.0014(9) 0.000
F10 0.0871(13) 0.0598(10) 0.0370(8) -0.0077(7) 0.0402(9) -0.0328(10)
O 0.0645(13) 0.0450(11) 0.0556(12) 0.0266(10) 0.0153(10) 0.0230(10)
N1 0.0187(7) 0.0125(7) 0.0179(7) 0.0002(5) 0.0064(6) 0.0002(5)
N2 0.0175(7) 0.0150(7) 0.0186(7) 0.0001(5) 0.0064(6) 0.0015(5)
C1 0.0195(8) 0.0156(7) 0.0161(8) -0.0007(6) 0.0059(6) -0.0021(6)
C2 0.0167(11) 0.0196(11) 0.0161(11) 0.000 0.0048(9) 0.000
C3 0.0289(10) 0.0189(8) 0.0330(10) -0.0034(8) 0.0128(8) -0.0056(8)
C4 0.0191(12) 0.0326(14) 0.0242(13) 0.000 0.0086(10) 0.000
C5 0.0157(8) 0.0193(8) 0.0188(8) -0.0018(7) 0.0058(6) 0.0011(7)
C6 0.0173(11) 0.0228(12) 0.0171(11) 0.000 0.0067(9) 0.000
C7 0.0275(10) 0.0212(8) 0.0250(9) -0.0050(7) 0.0112(8) 0.0014(7)
C8 0.0318(15) 0.0307(14) 0.0205(13) 0.000 0.0118(11) 0.000
C9 0.0325(11) 0.0265(10) 0.0325(11) 0.0076(8) 0.0118(9) 0.0059(9)

loop_
_atom_type_symbol
_atom_type_description
_atom_type_scat_dispersion_real
_atom_type_scat_dispersion_imag
_atom_type_scat_source
C C 0.0033 0.0016 'International Tables Vol C Tables 4.2.6.8 and 6.1.1.4'
Cu Cu 0.3201 1.2651 'International Tables Vol C Tables 4.2.6.8 and 6.1.1.4'
F F 0.0171 0.0103 'International Tables Vol C Tables 4.2.6.8 and 6.1.1.4'
N N 0.0061 0.0033 'International Tables Vol C Tables 4.2.6.8 and 6.1.1.4'
O O 0.0106 0.0060 'International Tables Vol C Tables 4.2.6.8 and 6.1.1.4'

loop_
_geom_angle_atom_site_label_1
_geom_angle_atom_site_label_2
_geom_angle_atom_site_label_3
_geom_angle
_geom_angle_site_symmetry_1
_geom_angle_site_symmetry_3
N1 Cu N2 102.25(6) . .
C9 Cu N1 127.13(8) . .
C9 Cu N2 130.53(8) . .
N1 N1 Cu 119.30(4) 6_565 .
C1 N1 Cu 132.76(12) . .
C1 N1 N1 107.93(9) . 6_565
N2 N2 Cu 119.13(4) 6_565 .
C5 N2 Cu 132.34(12) . .
C5 N2 N2 107.87(10) . 6_565
N1 C1 C2 110.32(16) . .
N1 C1 C3 119.65(16) . .
C2 C1 C3 130.03(17) . .
C1 C2 C1 103.5(2) . 6_565
C1 C2 C4 128.25(11) 6_565 .
C1 C2 C4 128.25(11) . .
F1 C3 F2 106.75(17) . .
F1 C3 C1 111.02(16) . .
F2 C3 C1 111.68(17) . .
F3 C3 F1 107.32(18) . .
F3 C3 F2 107.08(17) . .
F3 C3 C1 112.68(17) . .
F4 C4 C2 112.0(2) . .
F5 C4 F4 106.69(17) 6_565 .
F5 C4 F4 106.69(17) . .
F5 C4 F5 106.3(2) 6_565 .
F5 C4 C2 112.39(16) . .
F5 C4 C2 112.39(16) 6_565 .
N2 C5 C6 110.30(16) . .
N2 C5 C7 120.96(16) . .
C6 C5 C7 128.63(16) . .
C5 C6 C5 103.7(2) . 6_565
C5 C6 C8 128.17(11) . .
C5 C6 C8 128.17(11) 6_565 .
F6 C7 F8 106.70(16) . .
F6 C7 C5 111.24(17) . .
F7 C7 F6 107.35(17) . .
F7 C7 F8 107.09(17) . .
F7 C7 C5 111.60(15) . .
F8 C7 C5 112.56(16) . .
F9 C8 C6 112.9(2) . .
F10 C8 F9 105.37(18) . .
F10 C8 F9 105.37(18) 6_565 .
F10 C8 F10 108.3(3) 6_565 .
F10 C8 C6 112.20(16) . .
F10 C8 C6 112.20(16) 6_565 .
O C9 Cu 179.1(2) . .

loop_
_geom_bond_atom_site_label_1
_geom_bond_atom_site_label_2
_geom_bond_distance
_geom_bond_site_symmetry_2
Cu N1 1.9873(15) .
Cu N2 1.9921(15) .
Cu C9 1.831(2) .
F1 C3 1.340(2) .
F2 C3 1.340(3) .
F3 C3 1.329(3) .
F4 C4 1.333(4) .
F5 C4 1.329(2) .
F6 C7 1.338(2) .
F7 C7 1.336(2) .
F8 C7 1.339(2) .
F9 C8 1.337(4) .
F10 C8 1.330(2) .
O C9 1.123(3) .
N1 N1 1.360(3) 6_565
N1 C1 1.343(2) .
N2 N2 1.366(3) 6_565
N2 C5 1.343(2) .
C1 C2 1.392(2) .
C1 C3 1.501(3) .
C2 C4 1.491(4) .
C5 C6 1.393(2) .
C5 C7 1.505(3) .
C6 C8 1.490(4) .
